data_4035620
loop_
_publ_author_name
'Das, Eshani'
'Basak, Shyam'
'Anoop, Anakuthil'
'Basak, Amit'

_publ_section_title
;
 Experiment and Computational Study on the Regioselectivity of
 Nucleophilic Addition to Unsymmetrical p-Benzynes Derived from Bergman
 Cyclization of Enediynes.
;
_journal_issue 15
_journal_name_full 'The Journal of organic chemistry'
_journal_page_first 7730
_journal_page_last 7740
_journal_paper_doi 10.1021/acs.joc.8b00624
_journal_volume 83
_journal_year 2018
_chemical_formula_sum 'C21 H20 Br N O3 S'
_chemical_formula_weight 446.35
_space_group_crystal_system monoclinic
_space_group_IT_number 14
_space_group_name_Hall '-P 2yn'
_space_group_name_H-M_alt 'P 1 21/n 1'
_atom_sites_solution_hydrogens geom
_audit_creation_method SHELXL-2014/7
_cell_angle_alpha 90
_cell_angle_beta 90.82
_cell_angle_gamma 90
_cell_formula_units_Z 4
_cell_length_a 10.674
_cell_length_b 8.724
_cell_length_c 19.899
_cell_measurement_reflns_used 450
_cell_measurement_temperature 293(2)
_cell_measurement_theta_max 26.51
_cell_measurement_theta_min 2.59
_cell_volume 1852.805
_computing_cell_refinement 'SAINT 6.45 ( Bruker, 2003)'
_computing_data_collection 'SMART 5.628 (Bruker, 2003)'
_computing_data_reduction 'SAINT 6.45 ( Bruker, 2003)'
_computing_molecular_graphics 'Diamond 2.1e'
_computing_structure_refinement 'SHELXL-2014/7 (Sheldrick, 2014)'
_computing_structure_solution SIR-97
_diffrn_ambient_temperature 293(2)
_diffrn_measured_fraction_theta_full 0.999
_diffrn_measured_fraction_theta_max 0.992
_diffrn_measurement_device_type 'Bruker SMART APEX'
_diffrn_measurement_method /w-scans
_diffrn_radiation_type MoK\a
_diffrn_radiation_wavelength 0.71073
_diffrn_reflns_av_R_equivalents 0.0372
_diffrn_reflns_av_unetI/netI 0.0264
_diffrn_reflns_Laue_measured_fraction_full 0.999
_diffrn_reflns_Laue_measured_fraction_max 0.992
_diffrn_reflns_limit_h_max 13
_diffrn_reflns_limit_h_min -13
_diffrn_reflns_limit_k_max 10
_diffrn_reflns_limit_k_min -10
_diffrn_reflns_limit_l_max 24
_diffrn_reflns_limit_l_min -24
_diffrn_reflns_number 23271
_diffrn_reflns_point_group_measured_fraction_full 0.999
_diffrn_reflns_point_group_measured_fraction_max 0.992
_diffrn_reflns_theta_full 25.242
_diffrn_reflns_theta_max 26.549
_diffrn_reflns_theta_min 2.047
_diffrn_source 'fine-focus sealed tube'
_exptl_absorpt_coefficient_mu 2.354
_exptl_absorpt_correction_T_max 0.631
_exptl_absorpt_correction_T_min 0.603
_exptl_absorpt_correction_type empirical
_exptl_absorpt_process_details SADABS
_exptl_crystal_colour colorless
_exptl_crystal_density_diffrn 1.600
_exptl_crystal_description block
_exptl_crystal_F_000 912
_exptl_crystal_size_max 0.200
_exptl_crystal_size_mid 0.200
_exptl_crystal_size_min 0.200
_refine_diff_density_max 0.676
_refine_diff_density_min -0.523
_refine_diff_density_rms 0.070
_refine_ls_extinction_method none
_refine_ls_goodness_of_fit_ref 0.826
_refine_ls_hydrogen_treatment constr
_refine_ls_matrix_type full
_refine_ls_number_parameters 244
_refine_ls_number_reflns 3828
_refine_ls_number_restraints 0
_refine_ls_restrained_S_all 0.826
_refine_ls_R_factor_all 0.0348
_refine_ls_R_factor_gt 0.0282
_refine_ls_shift/su_max 0.001
_refine_ls_shift/su_mean 0.000
_refine_ls_structure_factor_coef Fsqd
_refine_ls_weighting_details 'w=1/[\s^2^(Fo^2^)+(0.0517P)^2^+3.6087P] where P=(Fo^2^+2Fc^2^)/3'
_refine_ls_weighting_scheme calc
_refine_ls_wR_factor_gt 0.0737
_refine_ls_wR_factor_ref 0.0787
_reflns_Friedel_coverage 0.000
_reflns_number_gt 3364
_reflns_number_total 3828
_reflns_threshold_expression 'I > 2\s(I)'
_cod_data_source_file jo8b00624_si_003.cif
_cod_data_source_block 2b
_cod_original_cell_volume 1852.7
_cod_original_sg_symbol_H-M 'P 21/n'
_cod_database_code 4035620
_shelx_shelxl_version_number 2014/7
_shelx_space_group_comment
;
The symmetry employed for this shelxl refinement is uniquely defined
by the following loop, which should always be used as a source of
symmetry information in preference to the above space-group names.
They are only intended as comments.
;
_shelx_estimated_absorpt_t_min 0.650
_shelx_estimated_absorpt_t_max 0.650

loop_
_space_group_symop_operation_xyz
'x, y, z'
'-x+1/2, y+1/2, -z+1/2'
'-x, -y, -z'
'x-1/2, -y-1/2, z-1/2'

loop_
_atom_site_label
_atom_site_type_symbol
_atom_site_fract_x
_atom_site_fract_y
_atom_site_fract_z
_atom_site_U_iso_or_equiv
_atom_site_adp_type
_atom_site_occupancy
_atom_site_site_symmetry_order
_atom_site_calc_flag
_atom_site_refinement_flags_posn
_atom_site_refinement_flags_adp
Br1 Br 0.35238(2) 0.13217(3) -0.02726(2) 0.01874(9) Uani 1 1 d . .
S1 S 0.60586(6) 0.16304(6) 0.29105(3) 0.01692(13) Uani 1 1 d . .
O3 O 0.65013(17) 0.38180(19) -0.20918(8) 0.0220(4) Uani 1 1 d . .
O1 O 0.73859(16) 0.14915(19) 0.29000(8) 0.0223(4) Uani 1 1 d . .
O2 O 0.53227(17) 0.03810(19) 0.31372(8) 0.0234(4) Uani 1 1 d . .
N1 N 0.56085(18) 0.1994(2) 0.21385(9) 0.0159(4) Uani 1 1 d . .
C11 C 0.6209(2) 0.3325(3) 0.18330(11) 0.0170(5) Uani 1 1 d . .
H11A H 0.7101 0.3308 0.1933 0.020 Uiso 1 1 calc R U
H11B H 0.5863 0.4259 0.2018 0.020 Uiso 1 1 calc R U
C16 C 0.5707(2) 0.3255(3) 0.33861(11) 0.0160(5) Uani 1 1 d . .
C10 C 0.6807(2) 0.4058(3) 0.06848(11) 0.0160(4) Uani 1 1 d . .
H10 H 0.7458 0.4616 0.0881 0.019 Uiso 1 1 calc R U
C2 C 0.7444(2) 0.4711(3) -0.11079(12) 0.0186(5) Uani 1 1 d . .
H2 H 0.8012 0.5233 -0.1374 0.022 Uiso 1 1 calc R U
C5 C 0.5701(2) 0.3182(2) -0.03192(11) 0.0147(4) Uani 1 1 d . .
C8 C 0.4981(2) 0.2481(2) 0.08032(11) 0.0144(4) Uani 1 1 d . .
C17 C 0.6593(2) 0.4390(3) 0.34580(11) 0.0174(5) Uani 1 1 d . .
H17 H 0.7373 0.4289 0.3260 0.021 Uiso 1 1 calc R U
C4 C 0.6686(2) 0.4028(2) -0.00147(11) 0.0151(4) Uani 1 1 d . .
C1 C 0.6478(2) 0.3840(3) -0.14071(11) 0.0171(5) Uani 1 1 d . .
C12 C 0.4265(2) 0.2006(3) 0.19847(11) 0.0173(5) Uani 1 1 d . .
H12A H 0.3916 0.3007 0.2082 0.021 Uiso 1 1 calc R U
H12B H 0.3840 0.1251 0.2257 0.021 Uiso 1 1 calc R U
C19 C 0.5156(2) 0.5858(3) 0.41146(11) 0.0186(5) Uani 1 1 d . .
C18 C 0.6315(2) 0.5673(3) 0.38245(11) 0.0186(5) Uani 1 1 d . .
H18 H 0.6917 0.6435 0.3879 0.022 Uiso 1 1 calc R U
C6 C 0.5616(2) 0.3106(3) -0.10307(11) 0.0167(5) Uani 1 1 d . .
H6 H 0.4972 0.2555 -0.1238 0.020 Uiso 1 1 calc R U
C9 C 0.5997(2) 0.3294(2) 0.10857(11) 0.0148(4) Uani 1 1 d . .
C7 C 0.4864(2) 0.2447(3) 0.01159(11) 0.0149(4) Uani 1 1 d . .
C20 C 0.4276(2) 0.4722(3) 0.40295(12) 0.0207(5) Uani 1 1 d . .
H20 H 0.3491 0.4837 0.4220 0.025 Uiso 1 1 calc R U
C3 C 0.7542(2) 0.4783(3) -0.04297(11) 0.0170(5) Uani 1 1 d . .
H3 H 0.8191 0.5345 -0.0234 0.020 Uiso 1 1 calc R U
C15 C 0.4536(2) 0.3410(3) 0.36647(12) 0.0203(5) Uani 1 1 d . .
H15 H 0.3934 0.2648 0.3609 0.024 Uiso 1 1 calc R U
C14 C 0.5682(3) 0.2766(3) -0.24213(12) 0.0261(5) Uani 1 1 d . .
H14A H 0.5778 0.2851 -0.2899 0.039 Uiso 1 1 calc R U
H14B H 0.5882 0.1742 -0.2281 0.039 Uiso 1 1 calc R U
H14C H 0.4831 0.2996 -0.2307 0.039 Uiso 1 1 calc R U
C13 C 0.4086(2) 0.1634(3) 0.12463(11) 0.0170(5) Uani 1 1 d . .
H13A H 0.4199 0.0541 0.1182 0.020 Uiso 1 1 calc R U
H13B H 0.3235 0.1888 0.1111 0.020 Uiso 1 1 calc R U
C21 C 0.4874(2) 0.7287(3) 0.44970(12) 0.0247(5) Uani 1 1 d . .
H21A H 0.5598 0.7940 0.4503 0.037 Uiso 1 1 calc R U
H21B H 0.4185 0.7813 0.4284 0.037 Uiso 1 1 calc R U
H21C H 0.4658 0.7027 0.4949 0.037 Uiso 1 1 calc R U

loop_
_atom_site_aniso_label
_atom_site_aniso_U_11
_atom_site_aniso_U_22
_atom_site_aniso_U_33
_atom_site_aniso_U_23
_atom_site_aniso_U_13
_atom_site_aniso_U_12
Br1 0.01689(13) 0.02191(14) 0.01740(13) -0.00236(8) -0.00007(8) -0.00470(9)
S1 0.0223(3) 0.0138(3) 0.0147(3) 0.0008(2) 0.0015(2) 0.0037(2)
O3 0.0280(9) 0.0245(9) 0.0136(8) 0.0006(6) 0.0041(7) -0.0003(7)
O1 0.0230(9) 0.0241(9) 0.0199(8) -0.0006(7) 0.0001(7) 0.0093(7)
O2 0.0354(10) 0.0154(8) 0.0195(8) 0.0024(6) 0.0023(7) -0.0007(7)
N1 0.0176(10) 0.0161(9) 0.0139(9) -0.0002(7) 0.0011(7) -0.0014(8)
C11 0.0178(11) 0.0172(11) 0.0162(11) -0.0005(8) 0.0013(9) -0.0023(9)
C16 0.0195(12) 0.0156(11) 0.0129(10) 0.0014(8) -0.0001(8) 0.0026(9)
C10 0.0165(11) 0.0124(10) 0.0192(11) -0.0026(8) 0.0001(9) -0.0001(9)
C2 0.0204(12) 0.0148(11) 0.0209(11) 0.0038(9) 0.0075(9) 0.0023(9)
C5 0.0161(11) 0.0102(10) 0.0179(11) -0.0007(8) 0.0017(8) 0.0046(8)
C8 0.0156(11) 0.0119(10) 0.0159(10) -0.0002(8) 0.0022(8) 0.0030(8)
C17 0.0166(11) 0.0214(12) 0.0144(10) 0.0018(9) 0.0024(8) 0.0008(9)
C4 0.0157(11) 0.0118(10) 0.0178(11) -0.0003(8) 0.0026(8) 0.0019(9)
C1 0.0205(12) 0.0151(11) 0.0157(11) 0.0012(8) 0.0034(9) 0.0061(9)
C12 0.0175(11) 0.0160(11) 0.0183(11) 0.0014(9) 0.0024(9) -0.0002(9)
C19 0.0240(12) 0.0180(11) 0.0137(10) 0.0014(9) -0.0002(9) 0.0042(10)
C18 0.0189(12) 0.0186(11) 0.0182(11) 0.0004(9) -0.0018(9) -0.0026(9)
C6 0.0190(12) 0.0142(11) 0.0170(11) -0.0017(8) -0.0018(9) 0.0028(9)
C9 0.0191(12) 0.0098(10) 0.0155(10) -0.0018(8) 0.0024(8) 0.0031(8)
C7 0.0122(10) 0.0133(10) 0.0193(11) -0.0015(8) -0.0008(8) -0.0008(8)
C20 0.0187(12) 0.0222(12) 0.0214(11) 0.0007(9) 0.0061(9) 0.0014(10)
C3 0.0168(11) 0.0129(10) 0.0213(11) 0.0000(8) 0.0028(9) -0.0005(9)
C15 0.0194(12) 0.0192(12) 0.0224(12) 0.0004(9) 0.0034(9) -0.0030(9)
C14 0.0348(15) 0.0285(14) 0.0151(11) -0.0029(10) 0.0005(10) -0.0004(11)
C13 0.0164(11) 0.0170(11) 0.0175(11) 0.0003(9) 0.0019(9) -0.0011(9)
C21 0.0294(14) 0.0191(12) 0.0258(12) -0.0023(10) 0.0050(10) 0.0028(10)

loop_
_atom_type_symbol
_atom_type_description
_atom_type_scat_dispersion_real
_atom_type_scat_dispersion_imag
_atom_type_scat_source
C C 0.0033 0.0016 'International Tables Vol C Tables 4.2.6.8 and 6.1.1.4'
H H 0.0000 0.0000 'International Tables Vol C Tables 4.2.6.8 and 6.1.1.4'
N N 0.0061 0.0033 'International Tables Vol C Tables 4.2.6.8 and 6.1.1.4'
O O 0.0106 0.0060 'International Tables Vol C Tables 4.2.6.8 and 6.1.1.4'
S S 0.1246 0.1234 'International Tables Vol C Tables 4.2.6.8 and 6.1.1.4'
Br Br -0.2901 2.4595 'International Tables Vol C Tables 4.2.6.8 and 6.1.1.4'

loop_
_geom_angle_atom_site_label_1
_geom_angle_atom_site_label_2
_geom_angle_atom_site_label_3
_geom_angle
O2 S1 O1 119.64(10)
O2 S1 N1 106.93(10)
O1 S1 N1 106.39(10)
O2 S1 C16 109.05(11)
O1 S1 C16 107.37(11)
N1 S1 C16 106.79(10)
C1 O3 C14 116.74(18)
C11 N1 C12 109.99(18)
C11 N1 S1 114.84(15)
C12 N1 S1 118.20(15)
N1 C11 C9 109.67(18)
N1 C11 H11A 109.7
C9 C11 H11A 109.7
N1 C11 H11B 109.7
C9 C11 H11B 109.7
H11A C11 H11B 108.2
C17 C16 C15 120.9(2)
C17 C16 S1 119.20(18)
C15 C16 S1 119.90(18)
C9 C10 C4 121.7(2)
C9 C10 H10 119.1
C4 C10 H10 119.1
C3 C2 C1 119.5(2)
C3 C2 H2 120.2
C1 C2 H2 120.2
C7 C5 C4 116.7(2)
C7 C5 C6 124.1(2)
C4 C5 C6 119.3(2)
C7 C8 C9 117.9(2)
C7 C8 C13 121.6(2)
C9 C8 C13 120.39(19)
C18 C17 C16 119.3(2)
C18 C17 H17 120.3
C16 C17 H17 120.3
C10 C4 C3 121.8(2)
C10 C4 C5 119.6(2)
C3 C4 C5 118.6(2)
C6 C1 O3 124.6(2)
C6 C1 C2 121.4(2)
O3 C1 C2 114.0(2)
N1 C12 C13 108.15(18)
N1 C12 H12A 110.1
C13 C12 H12A 110.1
N1 C12 H12B 110.1
C13 C12 H12B 110.1
H12A C12 H12B 108.4
C20 C19 C18 118.6(2)
C20 C19 C21 121.5(2)
C18 C19 C21 119.9(2)
C17 C18 C19 121.3(2)
C17 C18 H18 119.4
C19 C18 H18 119.4
C1 C6 C5 119.7(2)
C1 C6 H6 120.2
C5 C6 H6 120.2
C10 C9 C8 120.4(2)
C10 C9 C11 119.0(2)
C8 C9 C11 120.7(2)
C8 C7 C5 123.6(2)
C8 C7 Br1 118.46(17)
C5 C7 Br1 117.91(16)
C19 C20 C15 121.2(2)
C19 C20 H20 119.4
C15 C20 H20 119.4
C2 C3 C4 121.6(2)
C2 C3 H3 119.2
C4 C3 H3 119.2
C16 C15 C20 118.6(2)
C16 C15 H15 120.7
C20 C15 H15 120.7
O3 C14 H14A 109.5
O3 C14 H14B 109.5
H14A C14 H14B 109.5
O3 C14 H14C 109.5
H14A C14 H14C 109.5
H14B C14 H14C 109.5
C8 C13 C12 113.04(19)
C8 C13 H13A 109.0
C12 C13 H13A 109.0
C8 C13 H13B 109.0
C12 C13 H13B 109.0
H13A C13 H13B 107.8
C19 C21 H21A 109.5
C19 C21 H21B 109.5
H21A C21 H21B 109.5
C19 C21 H21C 109.5
H21A C21 H21C 109.5
H21B C21 H21C 109.5

loop_
_geom_bond_atom_site_label_1
_geom_bond_atom_site_label_2
_geom_bond_distance
Br1 C7 1.891(2)
S1 O2 1.4208(18)
S1 O1 1.4223(18)
S1 N1 1.6341(18)
S1 C16 1.748(2)
O3 C1 1.363(3)
O3 C14 1.421(3)
N1 C11 1.463(3)
N1 C12 1.462(3)
C11 C9 1.501(3)
C11 H11A 0.9700
C11 H11B 0.9700
C16 C17 1.375(3)
C16 C15 1.382(3)
C10 C9 1.360(3)
C10 C4 1.396(3)
C10 H10 0.9300
C2 C3 1.353(3)
C2 C1 1.406(3)
C2 H2 0.9300
C5 C7 1.408(3)
C5 C4 1.414(3)
C5 C6 1.419(3)
C8 C7 1.372(3)
C8 C9 1.406(3)
C8 C13 1.503(3)
C17 C18 1.371(3)
C17 H17 0.9300
C4 C3 1.404(3)
C1 C6 1.355(3)
C12 C13 1.514(3)
C12 H12A 0.9700
C12 H12B 0.9700
C19 C20 1.374(3)
C19 C18 1.381(3)
C19 C21 1.494(3)
C18 H18 0.9300
C6 H6 0.9300
C20 C15 1.386(3)
C20 H20 0.9300
C3 H3 0.9300
C15 H15 0.9300
C14 H14A 0.9600
C14 H14B 0.9600
C14 H14C 0.9600
C13 H13A 0.9700
C13 H13B 0.9700
C21 H21A 0.9600
C21 H21B 0.9600
C21 H21C 0.9600

loop_
_geom_torsion_atom_site_label_1
_geom_torsion_atom_site_label_2
_geom_torsion_atom_site_label_3
_geom_torsion_atom_site_label_4
_geom_torsion
O2 S1 N1 C11 176.11(16)
O1 S1 N1 C11 -54.95(18)
C16 S1 N1 C11 59.49(18)
O2 S1 N1 C12 43.60(19)
O1 S1 N1 C12 172.53(16)
C16 S1 N1 C12 -73.03(18)
C12 N1 C11 C9 -58.9(2)
S1 N1 C11 C9 164.79(15)
O2 S1 C16 C17 154.14(17)
O1 S1 C16 C17 23.1(2)
N1 S1 C16 C17 -90.65(19)
O2 S1 C16 C15 -28.1(2)
O1 S1 C16 C15 -159.07(18)
N1 S1 C16 C15 87.1(2)
C15 C16 C17 C18 1.5(3)
S1 C16 C17 C18 179.28(17)
C9 C10 C4 C3 -178.3(2)
C9 C10 C4 C5 -0.1(3)
C7 C5 C4 C10 1.9(3)
C6 C5 C4 C10 -177.4(2)
C7 C5 C4 C3 -179.8(2)
C6 C5 C4 C3 0.8(3)
C14 O3 C1 C6 -10.0(3)
C14 O3 C1 C2 170.1(2)
C3 C2 C1 C6 2.0(3)
C3 C2 C1 O3 -178.0(2)
C11 N1 C12 C13 71.1(2)
S1 N1 C12 C13 -154.31(16)
C16 C17 C18 C19 -0.9(3)
C20 C19 C18 C17 0.0(3)
C21 C19 C18 C17 -178.5(2)
O3 C1 C6 C5 178.6(2)
C2 C1 C6 C5 -1.5(3)
C7 C5 C6 C1 -179.2(2)
C4 C5 C6 C1 0.1(3)
C4 C10 C9 C8 -2.0(3)
C4 C10 C9 C11 177.6(2)
C7 C8 C9 C10 2.1(3)
C13 C8 C9 C10 179.9(2)
C7 C8 C9 C11 -177.5(2)
C13 C8 C9 C11 0.3(3)
N1 C11 C9 C10 -156.7(2)
N1 C11 C9 C8 23.0(3)
C9 C8 C7 C5 -0.2(3)
C13 C8 C7 C5 -177.9(2)
C9 C8 C7 Br1 178.62(16)
C13 C8 C7 Br1 0.9(3)
C4 C5 C7 C8 -1.8(3)
C6 C5 C7 C8 177.5(2)
C4 C5 C7 Br1 179.39(15)
C6 C5 C7 Br1 -1.3(3)
C18 C19 C20 C15 0.4(3)
C21 C19 C20 C15 178.9(2)
C1 C2 C3 C4 -1.1(3)
C10 C4 C3 C2 177.9(2)
C5 C4 C3 C2 -0.3(3)
C17 C16 C15 C20 -1.1(3)
S1 C16 C15 C20 -178.88(18)
C19 C20 C15 C16 0.2(3)
C7 C8 C13 C12 -171.7(2)
C9 C8 C13 C12 10.6(3)
N1 C12 C13 C8 -44.4(2)
